data_4323810
loop_
_publ_author_name
'Tatsuya Kawamoto'
'Isoroku Nagasawa'
'Hiro Kuma'
'Yoshihiko Kushi'

_publ_section_title
;
 Pd...H-C Interactions. Preparation and Structure of Orthometalated
 Tetranuclear Complexes of Palladium(II) and Platinum(II)
;
_journal_name_full 'Inorganic Chemistry'
_journal_page_first 2427
_journal_page_last 2432
_journal_paper_doi 10.1021/ic950769q
_journal_volume 35
_journal_year 1996
_chemical_formula_sum 'C36 H26 Cl6 N2 Pd S2'
_chemical_formula_weight 869.83
_space_group_IT_number 14
_symmetry_cell_setting monoclinic
_symmetry_space_group_name_Hall '-P 2yn'
_symmetry_space_group_name_H-M 'P 1 21/n 1'
_cell_angle_alpha 90.00
_cell_angle_beta 94.55(3)
_cell_angle_gamma 90.00
_cell_formula_units_Z 4
_cell_length_a 14.208(3)
_cell_length_b 18.227(4)
_cell_length_c 14.398(8)
_cell_measurement_reflns_used 25
_cell_measurement_temperature 296(2)
_cell_measurement_theta_max 12.13
_cell_measurement_theta_min 10.03
_cell_volume 3717(2)
_computing_cell_refinement 'MSC/AFC Diffractometer Control Software (Rigaku Corporation, 1991)   '
_computing_data_collection 'MSC/AFC Diffractometer Control Software (Rigaku Corporation, 1991)  '
_computing_data_reduction 'MSC/AFC Diffractometer Control Software (Rigaku Corporation, 1991)   '
_computing_molecular_graphics 'ORTEP (Johnson, 1965)'
_computing_publication_material 'CRYSTAN (Mac Science, 1995)   '
_computing_structure_refinement 'UNICSIII (Sakurai and Kobayashi, 1979)    '
_computing_structure_solution 'MULTAN80 (Main et al., 1980)'
_diffrn_ambient_temperature 296(2)
_diffrn_measurement_device_type 'Rigaku AFC-5'
_diffrn_measurement_method theta/omega
_diffrn_radiation_type MoK\a
_diffrn_radiation_wavelength 0.71073
_diffrn_reflns_av_R_equivalents 0.0400
_diffrn_reflns_limit_h_max 20
_diffrn_reflns_limit_h_min 0
_diffrn_reflns_limit_k_max 26
_diffrn_reflns_limit_k_min 0
_diffrn_reflns_limit_l_max 20
_diffrn_reflns_limit_l_min -20
_diffrn_reflns_number 8188
_diffrn_reflns_theta_max 25
_exptl_absorpt_correction_type none
_exptl_crystal_colour red
_exptl_crystal_density_diffrn 1.56
_exptl_crystal_description needle
_exptl_crystal_size_max 0.35
_exptl_crystal_size_mid 0.20
_exptl_crystal_size_min 0.20
_refine_diff_density_max 0.8
_refine_diff_density_min -0.8
_refine_ls_hydrogen_treatment refall
_refine_ls_matrix_type full
_refine_ls_number_parameters 529
_refine_ls_restrained_S_obs 1.5813
_refine_ls_R_factor_obs 0.0630
_refine_ls_shift/esd_max 0.5
_refine_ls_structure_factor_coef Fsqd
_refine_ls_weighting_details 'w =  1/ [sigma^2^(Fo)]'
_refine_ls_weighting_scheme calc
_refine_ls_wR_factor_obs 0.053
_reflns_number_observed 2970
_reflns_number_total 7369
_reflns_observed_criterion >3sigma(F)
_cod_data_source_file ic950769q_1.cif
_cod_data_source_block C34H24N2PdS2.2CHCl3
_cod_depositor_comments
;
The following automatic conversions were performed:

'_refine_ls_weighting_scheme' value 'calc w = 1/ [sigma^2^(Fo)]' was
changed to 'calc'. New tag '_refine_ls_weighting_details' was
created. The value of the new tag was set to 'w = 1/ [sigma^2^(Fo)]'.

Automatic conversion script
Id: cif_fix_values 3143 2015-03-26 13:38:13Z robertas 
;
_cod_original_cell_volume 3717.0(23)
_cod_original_formula_sum 'C36 H26 N2 Pd S2 Cl6'
_cod_database_code 4323810

loop_
_symmetry_equiv_pos_as_xyz
'x, y, z'
'-x+1/2, y+1/2, -z+1/2'
'-x, -y, -z'
'x+1/2, -y+1/2, z+1/2'

loop_
_atom_site_label
_atom_site_fract_x
_atom_site_fract_y
_atom_site_fract_z
_atom_site_B_iso_or_equiv
Pd1 0.3946(1) 0.8931(0) 0.6879(1) 0.034
Cl1 0.0687(3) 0.8419(3) 0.7969(4) 0.137
Cl2 0.1339(3) 0.9860(2) 0.7703(3) 0.105
Cl3 0.0242(3) 0.9142(3) 0.6259(3) 0.126
Cl4 0.3594(5) 0.7363(3) 0.4251(4) 0.203
Cl5 0.5221(3) 0.7172(3) 0.5365(4) 0.144
Cl6 0.3843(6) 0.6110(3) 0.5274(4) 0.238
S1 0.3278(2) 0.7853(2) 0.7266(2) 0.049
S2 0.2923(2) 0.9016(2) 0.5585(2) 0.050
N1 0.4761(5) 0.8798(4) 0.8140(5) 0.036
N2 0.4487(5) 0.9903(4) 0.6356(5) 0.036
C1 0.4239(7) 0.7546(5) 0.8021(7) 0.046
C2 0.4936(6) 0.8034(5) 0.8375(6) 0.036
C3 0.5733(7) 0.7776(5) 0.8930(7) 0.043
C4 0.5776(8) 0.7051(5) 0.9147(7) 0.056
C5 0.5081(9) 0.6574(6) 0.8817(8) 0.068
C6 0.4337(8) 0.6801(6) 0.8261(8) 0.057
C7 0.5074(7) 0.9274(5) 0.8728(6) 0.040
C8 0.4885(7) 1.0061(5) 0.8671(6) 0.039
C9 0.4020(7) 1.0324(5) 0.8356(7) 0.048
Cl0 0.3777(8) 1.1071(6) 0.8348(7) 0.064
C11 0.4447(10) 1.1548(6) 0.8708(8) 0.078
C12 0.6056(10) 1.1835(7) 0.9435(10) 0.098
C13 0.6910(10) 1.1578(7) 0.9775(9) 0.093
C14 0.7133(9) 1.0862(7) 0.9789(10) 0.089
C15 0.6507(7) 1.0308(6) 0.9383(7) 0.057
C16 0.5603(7) 1.0552(5) 0.9032(6) 0.045
C17 0.5383(8) 1.1312(5) 0.9063(7) 0.059
C18 0.2952(6) 0.9976(6) 0.5538(6) 0.044
C19 0.3738(6) 1.0353(5) 0.5942(6) 0.035
C20 0.3889(7) 1.1099(6) 0.5979(7) 0.053
C21 0.3001(8) 1.1501(6) 0.5583(9) 0.068
C22 0.2260(8) 1.1147(7) 0.5156(8) 0.073
C23 0.2200(6) 1.0408(6) 0.5137(7) 0.056
C24 0.5344(6) 1.0104(5) 0.6290(6) 0.038
C25 0.6172(6) 0.9690(5) 0.6671(6) 0.043
C26 0.6184(6) 0.8934(6) 0.6620(7) 0.051
C27 0.6969(8) 0.8527(6) 0.6968(8) 0.067
C28 0.7735(8) 0.8871(7) 0.7379(8) 0.076
C29 0.8582(8) 0.9993(9) 0.7824(8) 0.096
C30 0.8610(9) 1.0723(9) 0.7845(9) 0.105
C31 0.7870(9) 1.1195(8) 0.7520(8) 0.094
C32 0.7050(8) 1.0851(6) 0.7126(7) 0.063
C33 0.6976(6) 1.0078(6) 0.7061(6) 0.051
C34 0.7770(7) 0.9640(7) 0.7425(7) 0.067
C35 0.1095(7) 0.9031(7) 0.7176(8) 0.068
C36 0.4061(9) 0.6980(8) 0.5276(8) 0.090
